data_4102259
loop_
_publ_author_name
'Robert R. Knowles'
'Song Lin'
'Eric N. Jacobsen'

_publ_section_title
;
 Enantioselective Thiourea-Catalyzed Cationic Polycyclizations
;
_journal_name_full 'Journal of the American Chemical Society'
_journal_page_first 5030
_journal_page_last 5032
_journal_paper_doi 10.1021/ja101256v
_journal_volume 132
_journal_year 2010
_chemical_formula_sum 'C21 H23 N O'
_chemical_formula_weight 305.40
_chemical_name_systematic
; 
 ? 
;
_space_group_IT_number 19
_symmetry_cell_setting orthorhombic
_symmetry_space_group_name_Hall 'P 2ac 2ab'
_symmetry_space_group_name_H-M 'P 21 21 21'
_atom_sites_solution_hydrogens geom
_atom_sites_solution_primary direct
_atom_sites_solution_secondary difmap
_audit_creation_method SHELXL-97
_cell_angle_alpha 90.00
_cell_angle_beta 90.00
_cell_angle_gamma 90.00
_cell_formula_units_Z 4
_cell_length_a 6.9387(14)
_cell_length_b 14.503(3)
_cell_length_c 15.600(3)
_cell_measurement_reflns_used 1608
_cell_measurement_temperature 100(2)
_cell_measurement_theta_max 20.26
_cell_measurement_theta_min 2.24
_cell_volume 1569.9(5)
_computing_cell_refinement 'Bruker Saint v7.23A (Bruker, 2005)'
_computing_data_collection 'APEX II (Bruker, 2007)'
_computing_data_reduction 'Bruker Saint v7.23A (Bruker, 2005)'
_computing_molecular_graphics 'Bruker SHELXTL'
_computing_publication_material 'Bruker SHELXTL'
_computing_structure_refinement 'SHELXL-97 (Sheldrick, 1997)'
_computing_structure_solution 'SHELXS-97 (Sheldrick, 1997)'
_diffrn_ambient_temperature 100(2)
_diffrn_measured_fraction_theta_full 0.999
_diffrn_measured_fraction_theta_max 0.999
_diffrn_measurement_device_type 'CCD area detector'
_diffrn_measurement_method 'phi and omega scans'
_diffrn_radiation_monochromator graphite
_diffrn_radiation_source 'fine-focus sealed tube'
_diffrn_radiation_type MoK\a
_diffrn_radiation_wavelength 0.71073
_diffrn_reflns_av_R_equivalents 0.0798
_diffrn_reflns_av_sigmaI/netI 0.0539
_diffrn_reflns_limit_h_max 8
_diffrn_reflns_limit_h_min -8
_diffrn_reflns_limit_k_max 17
_diffrn_reflns_limit_k_min -17
_diffrn_reflns_limit_l_max 19
_diffrn_reflns_limit_l_min -19
_diffrn_reflns_number 21951
_diffrn_reflns_theta_full 25.84
_diffrn_reflns_theta_max 25.84
_diffrn_reflns_theta_min 1.92
_exptl_absorpt_coefficient_mu 0.078
_exptl_absorpt_correction_T_max 0.9969
_exptl_absorpt_correction_T_min 0.9708
_exptl_absorpt_correction_type multi-scan
_exptl_absorpt_process_details 'SADABS (Bruker, 2005)'
_exptl_crystal_colour colorless
_exptl_crystal_density_diffrn 1.292
_exptl_crystal_density_method 'not measured'
_exptl_crystal_description block
_exptl_crystal_F_000 656
_exptl_crystal_size_max 0.38
_exptl_crystal_size_mid 0.10
_exptl_crystal_size_min 0.04
_refine_diff_density_max 0.169
_refine_diff_density_min -0.177
_refine_diff_density_rms 0.039
_refine_ls_abs_structure_details 'Flack H D (1983), Acta Cryst. A39, 876-881'
_refine_ls_abs_structure_Flack -0.7(19)
_refine_ls_extinction_method none
_refine_ls_goodness_of_fit_ref 1.019
_refine_ls_hydrogen_treatment constr
_refine_ls_matrix_type full
_refine_ls_number_parameters 208
_refine_ls_number_reflns 3031
_refine_ls_number_restraints 0
_refine_ls_restrained_S_all 1.019
_refine_ls_R_factor_all 0.0652
_refine_ls_R_factor_gt 0.0420
_refine_ls_shift/su_max 0.000
_refine_ls_shift/su_mean 0.000
_refine_ls_structure_factor_coef Fsqd
_refine_ls_weighting_details 'calc w=1/[\s^2^(Fo^2^)+(0.0394P)^2^+0.1171P] where P=(Fo^2^+2Fc^2^)/3'
_refine_ls_weighting_scheme calc
_refine_ls_wR_factor_gt 0.0822
_refine_ls_wR_factor_ref 0.0909
_reflns_number_gt 2403
_reflns_number_total 3031
_reflns_threshold_expression >2sigma(I)
_cod_data_source_file ja101256v_si_003.cif
_cod_data_source_block SL-1-paraphenyl-prod
_cod_depositor_comments
;
The following automatic conversions were performed:

'_exptl_absorpt_correction_type' value 'MULTI-SCAN' changed to
'multi-scan' according to the built-in table from CIF Core dictionary
named 'cif_core.dic' version 2.4.1 from 2010-06-29.

Automatic conversion script
Id: cif_fix_values 1715 2011-07-08 13:25:40Z adriana 
;
_cod_original_cell_volume 1569.8(5)
_cod_database_code 4102259

loop_
_symmetry_equiv_pos_as_xyz
'x, y, z'
'x+1/2, -y+1/2, -z'
'-x, y+1/2, -z+1/2'
'-x+1/2, -y, z+1/2'

loop_
_atom_site_label
_atom_site_type_symbol
_atom_site_fract_x
_atom_site_fract_y
_atom_site_fract_z
_atom_site_U_iso_or_equiv
_atom_site_adp_type
_atom_site_occupancy
_atom_site_symmetry_multiplicity
_atom_site_calc_flag
_atom_site_refinement_flags
O1 O 0.1996(2) 0.61906(10) 0.83021(9) 0.0283(4) Uani 1 1 d .
N1 N 0.2360(2) 0.56258(12) 0.69495(11) 0.0246(4) Uani 1 1 d .
C1 C 0.1453(3) 0.57212(14) 0.77033(13) 0.0245(5) Uani 1 1 d .
C2 C -0.0354(3) 0.51559(15) 0.76650(13) 0.0267(5) Uani 1 1 d .
H2A H -0.1479 0.5523 0.7855 0.032 Uiso 1 1 calc R
H2B H -0.0242 0.4604 0.8036 0.032 Uiso 1 1 calc R
C3 C -0.0567(3) 0.48784(16) 0.67335(13) 0.0280(5) Uani 1 1 d .
H3A H -0.1539 0.5269 0.6443 0.034 Uiso 1 1 calc R
H3B H -0.0967 0.4225 0.6686 0.034 Uiso 1 1 calc R
C4 C 0.1429(3) 0.50224(15) 0.63365(12) 0.0246(5) Uani 1 1 d .
H4A H 0.2132 0.4422 0.6301 0.030 Uiso 1 1 calc R
C5 C 0.1379(3) 0.54776(15) 0.54703(13) 0.0229(5) Uani 1 1 d .
H5A H 0.0561 0.6042 0.5532 0.027 Uiso 1 1 calc R
C6 C 0.0435(3) 0.48882(15) 0.47956(12) 0.0243(5) Uani 1 1 d .
H6A H -0.0776 0.4624 0.5024 0.029 Uiso 1 1 calc R
H6B H 0.1302 0.4373 0.4638 0.029 Uiso 1 1 calc R
C7 C 0.0004(3) 0.54657(15) 0.40130(13) 0.0251(5) Uani 1 1 d .
H7A H -0.0239 0.5050 0.3521 0.030 Uiso 1 1 calc R
H7B H -0.1188 0.5823 0.4118 0.030 Uiso 1 1 calc R
C8 C 0.1593(3) 0.61211(14) 0.37787(12) 0.0227(5) Uani 1 1 d .
C9 C 0.1487(3) 0.65733(14) 0.29705(13) 0.0242(5) Uani 1 1 d .
C10 C -0.0153(3) 0.65073(15) 0.24353(13) 0.0269(5) Uani 1 1 d .
H10A H -0.1222 0.6149 0.2619 0.032 Uiso 1 1 calc R
C11 C -0.0238(3) 0.69420(14) 0.16693(14) 0.0292(5) Uani 1 1 d .
H11A H -0.1375 0.6901 0.1332 0.035 Uiso 1 1 calc R
C12 C 0.1332(4) 0.74494(15) 0.13711(14) 0.0301(6) Uani 1 1 d .
H12A H 0.1281 0.7735 0.0824 0.036 Uiso 1 1 calc R
C13 C 0.2934(3) 0.75343(15) 0.18647(14) 0.0283(5) Uani 1 1 d .
H13A H 0.4005 0.7875 0.1657 0.034 Uiso 1 1 calc R
C14 C 0.3026(3) 0.71246(14) 0.26792(14) 0.0246(5) Uani 1 1 d .
C15 C 0.4619(3) 0.72460(14) 0.32246(14) 0.0265(5) Uani 1 1 d .
H15A H 0.5690 0.7601 0.3037 0.032 Uiso 1 1 calc R
C16 C 0.4638(3) 0.68613(14) 0.40138(14) 0.0247(5) Uani 1 1 d .
H16A H 0.5692 0.6987 0.4384 0.030 Uiso 1 1 calc R
C17 C 0.3147(3) 0.62799(15) 0.43069(13) 0.0231(5) Uani 1 1 d .
C18 C 0.3365(3) 0.58060(14) 0.51695(12) 0.0225(5) Uani 1 1 d .
C19 C 0.4144(3) 0.64695(15) 0.58591(13) 0.0251(5) Uani 1 1 d .
H19A H 0.5463 0.6664 0.5698 0.030 Uiso 1 1 calc R
H19B H 0.3323 0.7028 0.5874 0.030 Uiso 1 1 calc R
C20 C 0.4196(3) 0.60434(15) 0.67472(13) 0.0247(5) Uani 1 1 d .
H20A H 0.5223 0.5570 0.6772 0.030 Uiso 1 1 calc R
H20B H 0.4499 0.6525 0.7176 0.030 Uiso 1 1 calc R
C21 C 0.4800(3) 0.50117(14) 0.50564(13) 0.0253(5) Uani 1 1 d .
H21A H 0.4315 0.4583 0.4621 0.038 Uiso 1 1 calc R
H21B H 0.4954 0.4686 0.5602 0.038 Uiso 1 1 calc R
H21C H 0.6048 0.5259 0.4873 0.038 Uiso 1 1 calc R

loop_
_atom_site_aniso_label
_atom_site_aniso_U_11
_atom_site_aniso_U_22
_atom_site_aniso_U_33
_atom_site_aniso_U_23
_atom_site_aniso_U_13
_atom_site_aniso_U_12
O1 0.0297(9) 0.0296(9) 0.0256(8) -0.0021(7) -0.0002(7) -0.0003(8)
N1 0.0205(9) 0.0279(11) 0.0255(10) 0.0002(8) -0.0008(8) -0.0015(8)
C1 0.0248(12) 0.0234(12) 0.0254(11) 0.0046(10) -0.0002(10) 0.0054(11)
C2 0.0228(12) 0.0265(12) 0.0308(11) 0.0027(10) 0.0025(10) 0.0014(10)
C3 0.0203(12) 0.0327(13) 0.0309(12) 0.0034(10) 0.0017(10) -0.0027(10)
C4 0.0184(11) 0.0257(12) 0.0298(11) -0.0013(10) -0.0014(9) -0.0014(11)
C5 0.0188(11) 0.0224(11) 0.0275(11) -0.0017(9) -0.0007(9) -0.0008(10)
C6 0.0186(11) 0.0257(12) 0.0286(11) -0.0010(10) 0.0016(9) -0.0023(10)
C7 0.0201(12) 0.0280(12) 0.0272(11) -0.0020(9) 0.0001(10) -0.0016(10)
C8 0.0196(12) 0.0213(11) 0.0271(11) -0.0028(9) 0.0025(9) 0.0016(10)
C9 0.0227(12) 0.0210(11) 0.0289(11) -0.0037(9) -0.0015(10) 0.0043(10)
C10 0.0230(12) 0.0254(12) 0.0324(12) -0.0016(10) -0.0005(10) 0.0000(10)
C11 0.0272(13) 0.0283(12) 0.0320(12) -0.0027(10) -0.0039(11) 0.0020(11)
C12 0.0352(14) 0.0252(12) 0.0298(12) 0.0010(10) -0.0014(11) 0.0024(12)
C13 0.0318(14) 0.0205(12) 0.0327(13) 0.0000(10) 0.0007(11) -0.0009(11)
C14 0.0231(12) 0.0208(12) 0.0300(12) -0.0002(9) 0.0008(10) 0.0004(10)
C15 0.0223(12) 0.0228(11) 0.0345(13) 0.0020(10) 0.0004(10) -0.0024(10)
C16 0.0199(12) 0.0237(12) 0.0306(12) -0.0021(10) -0.0044(10) 0.0003(10)
C17 0.0206(12) 0.0200(11) 0.0287(11) -0.0007(9) 0.0007(9) 0.0038(10)
C18 0.0190(11) 0.0215(11) 0.0271(11) -0.0002(9) -0.0005(9) -0.0003(10)
C19 0.0183(11) 0.0260(12) 0.0310(12) 0.0001(10) 0.0009(9) -0.0018(10)
C20 0.0173(11) 0.0266(12) 0.0300(12) -0.0012(10) 0.0015(9) -0.0012(10)
C21 0.0193(11) 0.0276(12) 0.0292(11) 0.0011(10) 0.0006(9) -0.0003(10)

loop_
_atom_type_symbol
_atom_type_description
_atom_type_scat_dispersion_real
_atom_type_scat_dispersion_imag
_atom_type_scat_source
C C 0.0033 0.0016 'International Tables Vol C Tables 4.2.6.8 and 6.1.1.4'
H H 0.0000 0.0000 'International Tables Vol C Tables 4.2.6.8 and 6.1.1.4'
N N 0.0061 0.0033 'International Tables Vol C Tables 4.2.6.8 and 6.1.1.4'
O O 0.0106 0.0060 'International Tables Vol C Tables 4.2.6.8 and 6.1.1.4'

loop_
_geom_angle_atom_site_label_1
_geom_angle_atom_site_label_2
_geom_angle_atom_site_label_3
_geom_angle
C1 N1 C20 124.20(18)
C1 N1 C4 115.58(17)
C20 N1 C4 120.15(17)
O1 C1 N1 125.9(2)
O1 C1 C2 126.6(2)
N1 C1 C2 107.54(18)
C1 C2 C3 105.37(17)
C1 C2 H2A 110.7
C3 C2 H2A 110.7
C1 C2 H2B 110.7
C3 C2 H2B 110.7
H2A C2 H2B 108.8
C2 C3 C4 105.27(18)
C2 C3 H3A 110.7
C4 C3 H3A 110.7
C2 C3 H3B 110.7
C4 C3 H3B 110.7
H3A C3 H3B 108.8
N1 C4 C5 109.77(17)
N1 C4 C3 102.65(16)
C5 C4 C3 113.70(17)
N1 C4 H4A 110.2
C5 C4 H4A 110.2
C3 C4 H4A 110.2
C4 C5 C6 112.88(17)
C4 C5 C18 113.00(17)
C6 C5 C18 110.70(17)
C4 C5 H5A 106.6
C6 C5 H5A 106.6
C18 C5 H5A 106.6
C5 C6 C7 109.65(17)
C5 C6 H6A 109.7
C7 C6 H6A 109.7
C5 C6 H6B 109.7
C7 C6 H6B 109.7
H6A C6 H6B 108.2
C8 C7 C6 113.75(18)
C8 C7 H7A 108.8
C6 C7 H7A 108.8
C8 C7 H7B 108.8
C6 C7 H7B 108.8
H7A C7 H7B 107.7
C17 C8 C9 119.60(19)
C17 C8 C7 122.38(18)
C9 C8 C7 118.01(18)
C14 C9 C10 117.23(19)
C14 C9 C8 120.52(19)
C10 C9 C8 122.2(2)
C11 C10 C9 121.7(2)
C11 C10 H10A 119.2
C9 C10 H10A 119.2
C10 C11 C12 120.5(2)
C10 C11 H11A 119.8
C12 C11 H11A 119.8
C13 C12 C11 119.9(2)
C13 C12 H12A 120.1
C11 C12 H12A 120.1
C12 C13 C14 120.8(2)
C12 C13 H13A 119.6
C14 C13 H13A 119.6
C13 C14 C15 122.0(2)
C13 C14 C9 119.8(2)
C15 C14 C9 118.15(19)
C16 C15 C14 120.5(2)
C16 C15 H15A 119.8
C14 C15 H15A 119.8
C15 C16 C17 122.3(2)
C15 C16 H16A 118.8
C17 C16 H16A 118.8
C8 C17 C16 118.71(19)
C8 C17 C18 122.19(19)
C16 C17 C18 119.00(19)
C17 C18 C5 108.83(17)
C17 C18 C21 107.62(16)
C5 C18 C21 112.71(17)
C17 C18 C19 111.77(17)
C5 C18 C19 107.20(17)
C21 C18 C19 108.77(17)
C20 C19 C18 113.04(17)
C20 C19 H19A 109.0
C18 C19 H19A 109.0
C20 C19 H19B 109.0
C18 C19 H19B 109.0
H19A C19 H19B 107.8
N1 C20 C19 110.42(17)
N1 C20 H20A 109.6
C19 C20 H20A 109.6
N1 C20 H20B 109.6
C19 C20 H20B 109.6
H20A C20 H20B 108.1
C18 C21 H21A 109.5
C18 C21 H21B 109.5
H21A C21 H21B 109.5
C18 C21 H21C 109.5
H21A C21 H21C 109.5
H21B C21 H21C 109.5

loop_
_geom_bond_atom_site_label_1
_geom_bond_atom_site_label_2
_geom_bond_distance
O1 C1 1.216(2)
N1 C1 1.341(3)
N1 C20 1.445(3)
N1 C4 1.448(3)
C1 C2 1.499(3)
C2 C3 1.515(3)
C2 H2A 0.9900
C2 H2B 0.9900
C3 C4 1.532(3)
C3 H3A 0.9900
C3 H3B 0.9900
C4 C5 1.504(3)
C4 H4A 1.0000
C5 C6 1.506(3)
C5 C18 1.532(3)
C5 H5A 1.0000
C6 C7 1.510(3)
C6 H6A 0.9900
C6 H6B 0.9900
C7 C8 1.501(3)
C7 H7A 0.9900
C7 H7B 0.9900
C8 C17 1.377(3)
C8 C9 1.423(3)
C9 C14 1.409(3)
C9 C10 1.415(3)
C10 C11 1.352(3)
C10 H10A 0.9500
C11 C12 1.394(3)
C11 H11A 0.9500
C12 C13 1.358(3)
C12 H12A 0.9500
C13 C14 1.404(3)
C13 H13A 0.9500
C14 C15 1.406(3)
C15 C16 1.352(3)
C15 H15A 0.9500
C16 C17 1.411(3)
C16 H16A 0.9500
C17 C18 1.518(3)
C18 C21 1.533(3)
C18 C19 1.541(3)
C19 C20 1.517(3)
C19 H19A 0.9900
C19 H19B 0.9900
C20 H20A 0.9900
C20 H20B 0.9900
C21 H21A 0.9800
C21 H21B 0.9800
C21 H21C 0.9800

loop_
_geom_torsion_atom_site_label_1
_geom_torsion_atom_site_label_2
_geom_torsion_atom_site_label_3
_geom_torsion_atom_site_label_4
_geom_torsion
C20 N1 C1 O1 2.8(3)
C4 N1 C1 O1 179.7(2)
C20 N1 C1 C2 -177.90(18)
C4 N1 C1 C2 -1.0(2)
O1 C1 C2 C3 168.2(2)
N1 C1 C2 C3 -11.0(2)
C1 C2 C3 C4 18.0(2)
C1 N1 C4 C5 133.60(19)
C20 N1 C4 C5 -49.4(2)
C1 N1 C4 C3 12.4(2)
C20 N1 C4 C3 -170.64(17)
C2 C3 C4 N1 -18.1(2)
C2 C3 C4 C5 -136.55(18)
N1 C4 C5 C6 179.76(17)
C3 C4 C5 C6 -65.9(2)
N1 C4 C5 C18 53.2(2)
C3 C4 C5 C18 167.50(18)
C4 C5 C6 C7 166.39(18)
C18 C5 C6 C7 -65.8(2)
C5 C6 C7 C8 41.6(2)
C6 C7 C8 C17 -9.8(3)
C6 C7 C8 C9 168.83(18)
C17 C8 C9 C14 4.9(3)
C7 C8 C9 C14 -173.70(19)
C17 C8 C9 C10 -173.90(19)
C7 C8 C9 C10 7.5(3)
C14 C9 C10 C11 1.0(3)
C8 C9 C10 C11 179.9(2)
C9 C10 C11 C12 2.0(3)
C10 C11 C12 C13 -2.2(3)
C11 C12 C13 C14 -0.7(3)
C12 C13 C14 C15 -176.2(2)
C12 C13 C14 C9 3.7(3)
C10 C9 C14 C13 -3.8(3)
C8 C9 C14 C13 177.29(19)
C10 C9 C14 C15 176.12(18)
C8 C9 C14 C15 -2.8(3)
C13 C14 C15 C16 178.2(2)
C9 C14 C15 C16 -1.7(3)
C14 C15 C16 C17 4.1(3)
C9 C8 C17 C16 -2.6(3)
C7 C8 C17 C16 175.97(19)
C9 C8 C17 C18 -178.86(19)
C7 C8 C17 C18 -0.3(3)
C15 C16 C17 C8 -1.9(3)
C15 C16 C17 C18 174.5(2)
C8 C17 C18 C5 -21.5(3)
C16 C17 C18 C5 162.25(18)
C8 C17 C18 C21 100.9(2)
C16 C17 C18 C21 -75.3(2)
C8 C17 C18 C19 -139.7(2)
C16 C17 C18 C19 44.0(3)
C4 C5 C18 C17 -178.22(17)
C6 C5 C18 C17 54.1(2)
C4 C5 C18 C21 62.5(2)
C6 C5 C18 C21 -65.3(2)
C4 C5 C18 C19 -57.2(2)
C6 C5 C18 C19 175.09(16)
C17 C18 C19 C20 174.46(17)
C5 C18 C19 C20 55.3(2)
C21 C18 C19 C20 -66.9(2)
C1 N1 C20 C19 -135.3(2)
C4 N1 C20 C19 48.0(2)
C18 C19 C20 N1 -50.0(2)
